data_4083283
loop_
_publ_author_name
'Daw, Prosenjit'
'Sinha, Arup'
'Rahaman, S. M. Wahidur'
'Dinda, Shrabani'
'Bera, Jitendra K.'

_publ_section_title
;
 Bifunctional Water Activation for Catalytic Hydration of Organonitriles
;
_journal_coden_ASTM ORGND7
_journal_issue 9
_journal_name_full Organometallics
_journal_page_first 3790
_journal_page_last 3797
_journal_paper_doi 10.1021/om300297y
_journal_volume 31
_journal_year 2012
_chemical_formula_sum 'C30 H36 Br N4 Rh'
_chemical_formula_weight 635.45
_space_group_IT_number 2
_symmetry_cell_setting triclinic
_symmetry_space_group_name_Hall '-P 1'
_symmetry_space_group_name_H-M 'P -1'
_atom_sites_solution_hydrogens geom
_atom_sites_solution_primary direct
_atom_sites_solution_secondary difmap
_audit_creation_method SHELXL-97
_cell_angle_alpha 90.036(3)
_cell_angle_beta 97.222(3)
_cell_angle_gamma 91.916(3)
_cell_formula_units_Z 4
_cell_length_a 11.640(2)
_cell_length_b 13.661(2)
_cell_length_c 17.730(3)
_cell_measurement_reflns_used 6025
_cell_measurement_temperature 100(2)
_cell_measurement_theta_max 28.06
_cell_measurement_theta_min 2.27
_cell_volume 2795.4(8)
_computing_cell_refinement 'Bruker SAINT'
_computing_data_collection 'Bruker APEX'
_computing_data_reduction 'Bruker SAINT'
_computing_molecular_graphics ORTEP
_computing_publication_material ciftab
_computing_structure_refinement 'SHELXL-97 (Sheldrick, 1997)'
_computing_structure_solution 'SHELXS-97 (Sheldrick, 1990)'
_diffrn_ambient_temperature 100(2)
_diffrn_measured_fraction_theta_full 0.983
_diffrn_measured_fraction_theta_max 0.983
_diffrn_measurement_device_type 'Bruker SMART APEX'
_diffrn_measurement_method 'omega scans'
_diffrn_radiation_monochromator graphite
_diffrn_radiation_source 'fine-focus sealed tube'
_diffrn_radiation_type MoK\a
_diffrn_radiation_wavelength 0.71073
_diffrn_reflns_av_R_equivalents 0.0426
_diffrn_reflns_av_sigmaI/netI 0.0675
_diffrn_reflns_limit_h_max 13
_diffrn_reflns_limit_h_min -13
_diffrn_reflns_limit_k_max 16
_diffrn_reflns_limit_k_min -16
_diffrn_reflns_limit_l_max 20
_diffrn_reflns_limit_l_min -20
_diffrn_reflns_number 18824
_diffrn_reflns_theta_full 24.71
_diffrn_reflns_theta_max 24.71
_diffrn_reflns_theta_min 2.23
_exptl_absorpt_coefficient_mu 2.066
_exptl_absorpt_correction_T_max 0.6157
_exptl_absorpt_correction_T_min 0.5402
_exptl_absorpt_correction_type empirical
_exptl_absorpt_process_details SADABS
_exptl_crystal_colour yellow
_exptl_crystal_density_diffrn 1.510
_exptl_crystal_density_method 'not measured'
_exptl_crystal_description block
_exptl_crystal_F_000 1296
_exptl_crystal_size_max 0.34
_exptl_crystal_size_mid 0.29
_exptl_crystal_size_min 0.26
_refine_diff_density_max 3.233
_refine_diff_density_min -1.425
_refine_diff_density_rms 0.155
_refine_ls_extinction_coef constr
_refine_ls_extinction_method none
_refine_ls_goodness_of_fit_ref 1.014
_refine_ls_hydrogen_treatment constr
_refine_ls_matrix_type full
_refine_ls_number_parameters 647
_refine_ls_number_reflns 9391
_refine_ls_number_restraints 0
_refine_ls_restrained_S_all 1.014
_refine_ls_R_factor_all 0.0735
_refine_ls_R_factor_gt 0.0539
_refine_ls_shift/su_max 0.001
_refine_ls_shift/su_mean 0.000
_refine_ls_structure_factor_coef Fsqd
_refine_ls_weighting_details 'calc w=1/[\s^2^(Fo^2^)+(0.0925P)^2^+0.0000P] where P=(Fo^2^+2Fc^2^)/3'
_refine_ls_weighting_scheme calc
_refine_ls_wR_factor_gt 0.1347
_refine_ls_wR_factor_ref 0.1471
_reflns_number_gt 7148
_reflns_number_total 9391
_reflns_threshold_expression >2sigma(I)
_cod_duplicate_entry 4078314
_cod_data_source_file om300297y_si_002.cif
_cod_data_source_block compound1
_cod_depositor_comments
;
The following automatic conversions were performed:

'_symmetry_cell_setting' value 'Triclinic' changed to 'triclinic'
according to
/usr/data/users/saulius/automatic-downloads/retrospective/ACS/lib/dictionaries/cif_core.dic
dictionary named 'cif_core.dic' version 2.4.2 from 2011-04-26.

Automatic conversion script
Id: cif_fix_values 2281 2013-09-26 08:29:07Z andrius 

 Updated bibliographic information.

 Antanas Vaitkus,
 2019-09-24

 Marked entry as a duplicate of entry 4078314.

 Antanas Vaitkus,
 2019-09-24
;
_cod_original_cell_volume 2795.3(8)
_cod_original_sg_symbol_H-M P-1
_cod_database_code 4083283

loop_
_symmetry_equiv_pos_as_xyz
'x, y, z'
'-x, -y, -z'

loop_
_atom_site_label
_atom_site_type_symbol
_atom_site_fract_x
_atom_site_fract_y
_atom_site_fract_z
_atom_site_U_iso_or_equiv
_atom_site_adp_type
_atom_site_occupancy
_atom_site_symmetry_multiplicity
_atom_site_calc_flag
_atom_site_refinement_flags
Rh2 Rh 0.57966(4) 0.46874(3) 0.28938(2) 0.01532(14) Uani 1 1 d .
Rh1 Rh 1.33647(4) 1.03175(3) 0.28765(3) 0.01737(14) Uani 1 1 d .
Br2 Br 0.70079(5) 0.36459(4) 0.21551(3) 0.02536(17) Uani 1 1 d .
Br1 Br 1.18232(5) 1.13289(4) 0.21668(4) 0.02710(17) Uani 1 1 d .
C47 C 0.8333(4) 0.8205(4) 0.3024(3) 0.0142(12) Uani 1 1 d .
C27 C 1.0888(4) 0.6756(4) 0.3023(3) 0.0146(12) Uani 1 1 d .
N6 N 0.8261(4) 0.7450(3) 0.3525(3) 0.0167(10) Uani 1 1 d .
N2 N 1.1159(4) 0.7520(3) 0.3533(3) 0.0156(10) Uani 1 1 d .
C22 C 1.0398(5) 0.5121(4) 0.2905(3) 0.0178(12) Uani 1 1 d .
C42 C 0.8783(4) 0.9845(4) 0.2905(3) 0.0169(12) Uani 1 1 d .
C50 C 0.7938(4) 0.6587(4) 0.3237(3) 0.0133(11) Uani 1 1 d .
N1 N 1.0673(4) 0.5877(3) 0.3364(3) 0.0160(10) Uani 1 1 d .
C53 C 0.7185(4) 0.4983(4) 0.3678(3) 0.0145(12) Uani 1 1 d .
N7 N 0.7899(4) 0.5811(3) 0.3770(2) 0.0148(10) Uani 1 1 d .
N8 N 0.7510(4) 0.4448(3) 0.4302(3) 0.0150(10) Uani 1 1 d .
N5 N 0.8681(4) 0.9088(3) 0.3360(3) 0.0168(10) Uani 1 1 d .
N4 N 1.2221(4) 1.0541(3) 0.4294(3) 0.0145(10) Uani 1 1 d .
C43 C 0.8543(5) 0.9790(4) 0.2102(3) 0.0224(13) Uani 1 1 d .
H43 H 0.8627 1.0360 0.1804 0.027 Uiso 1 1 calc R
N3 N 1.1625(4) 0.9165(3) 0.3769(3) 0.0154(10) Uani 1 1 d .
C33 C 1.2303(4) 0.9995(4) 0.3663(3) 0.0172(12) Uani 1 1 d .
C34 C 1.2720(5) 1.1548(4) 0.4405(3) 0.0183(12) Uani 1 1 d .
H34 H 1.3199 1.1689 0.3985 0.022 Uiso 1 1 calc R
C30 C 1.1385(4) 0.8382(4) 0.3231(3) 0.0157(12) Uani 1 1 d .
C41 C 0.9178(5) 1.0811(4) 0.3258(4) 0.0235(13) Uani 1 1 d .
H41A H 0.9254 1.0754 0.3813 0.035 Uiso 1 1 calc R
H41B H 0.8609 1.1304 0.3092 0.035 Uiso 1 1 calc R
H41C H 0.9929 1.1008 0.3102 0.035 Uiso 1 1 calc R
C23 C 1.0316(5) 0.5174(4) 0.2107(3) 0.0222(13) Uani 1 1 d .
H23 H 1.0099 0.4605 0.1808 0.027 Uiso 1 1 calc R
C51 C 0.8642(5) 0.5765(4) 0.4452(3) 0.0166(12) Uani 1 1 d .
H51 H 0.9205 0.6249 0.4649 0.020 Uiso 1 1 calc R
C28 C 1.1081(5) 0.7813(4) 0.1963(3) 0.0214(13) Uani 1 1 d .
H28 H 1.1063 0.7919 0.1432 0.026 Uiso 1 1 calc R
C46 C 0.8076(4) 0.8079(4) 0.2234(3) 0.0173(12) Uani 1 1 d .
C54 C 0.7058(5) 0.3436(4) 0.4408(3) 0.0174(12) Uiso 1 1 d .
H54 H 0.6408 0.3295 0.3993 0.021 Uiso 1 1 calc R
C52 C 0.8404(5) 0.4903(4) 0.4775(3) 0.0153(12) Uani 1 1 d .
H52 H 0.8779 0.4655 0.5239 0.018 Uiso 1 1 calc R
C31 C 1.1145(5) 0.9217(4) 0.4453(3) 0.0166(12) Uani 1 1 d .
H31 H 1.0654 0.8738 0.4649 0.020 Uiso 1 1 calc R
C26 C 1.0843(4) 0.6864(4) 0.2238(3) 0.0172(12) Uani 1 1 d .
C49 C 0.7670(4) 0.6375(4) 0.2454(3) 0.0158(12) Uani 1 1 d .
H49 H 0.7447 0.5731 0.2278 0.019 Uiso 1 1 calc R
C48 C 0.7743(5) 0.7135(4) 0.1961(3) 0.0186(12) Uani 1 1 d .
H48 H 0.7567 0.7024 0.1430 0.022 Uiso 1 1 calc R
C29 C 1.1333(5) 0.8569(4) 0.2455(3) 0.0199(13) Uani 1 1 d .
H29 H 1.1472 0.9212 0.2276 0.024 Uiso 1 1 calc R
C24 C 1.0547(5) 0.6042(4) 0.1759(3) 0.0205(13) Uani 1 1 d .
C21 C 1.0118(5) 0.4153(4) 0.3257(3) 0.0217(13) Uani 1 1 d .
H21A H 1.0255 0.4212 0.3812 0.033 Uiso 1 1 calc R
H21B H 1.0614 0.3651 0.3089 0.033 Uiso 1 1 calc R
H21C H 0.9303 0.3965 0.3100 0.033 Uiso 1 1 calc R
C32 C 1.1518(5) 1.0077(4) 0.4775(3) 0.0168(12) Uani 1 1 d .
H32 H 1.1336 1.0324 0.5245 0.020 Uiso 1 1 calc R
C55 C 0.7996(5) 0.2733(4) 0.4322(4) 0.0252(14) Uani 1 1 d .
H55A H 0.8286 0.2840 0.3833 0.038 Uiso 1 1 calc R
H55B H 0.7683 0.2060 0.4344 0.038 Uiso 1 1 calc R
H55C H 0.8631 0.2839 0.4735 0.038 Uiso 1 1 calc R
C44 C 0.8186(5) 0.8908(4) 0.1754(3) 0.0181(12) Uani 1 1 d .
C45 C 0.7917(6) 0.8813(5) 0.0916(4) 0.0317(15) Uani 1 1 d .
H45A H 0.8024 0.9452 0.0680 0.048 Uiso 1 1 calc R
H45B H 0.7111 0.8577 0.0787 0.048 Uiso 1 1 calc R
H45C H 0.8436 0.8346 0.0727 0.048 Uiso 1 1 calc R
C56 C 0.6581(5) 0.3333(4) 0.5159(3) 0.0249(14) Uani 1 1 d .
H56A H 0.7196 0.3493 0.5575 0.037 Uiso 1 1 calc R
H56B H 0.6292 0.2659 0.5215 0.037 Uiso 1 1 calc R
H56C H 0.5945 0.3783 0.5173 0.037 Uiso 1 1 calc R
C36 C 1.1748(5) 1.2264(4) 0.4341(4) 0.0244(14) Uani 1 1 d .
H36A H 1.1276 1.2182 0.3846 0.037 Uiso 1 1 calc R
H36B H 1.2076 1.2934 0.4389 0.037 Uiso 1 1 calc R
H36C H 1.1264 1.2138 0.4747 0.037 Uiso 1 1 calc R
C35 C 1.3500(5) 1.1645(5) 0.5148(4) 0.0279(14) Uani 1 1 d .
H35A H 1.3056 1.1484 0.5568 0.042 Uiso 1 1 calc R
H35B H 1.3814 1.2319 0.5208 0.042 Uiso 1 1 calc R
H35C H 1.4139 1.1195 0.5150 0.042 Uiso 1 1 calc R
C25 C 1.0501(6) 0.6117(4) 0.0910(3) 0.0288(15) Uani 1 1 d .
H25A H 1.0311 0.5470 0.0679 0.043 Uiso 1 1 calc R
H25B H 1.1257 0.6354 0.0782 0.043 Uiso 1 1 calc R
H25C H 0.9906 0.6576 0.0716 0.043 Uiso 1 1 calc R
C9 C 0.4762(5) 0.4971(4) 0.3747(3) 0.0218(13) Uani 1 1 d .
H9 H 0.5203 0.5020 0.4268 0.026 Uiso 1 1 calc R
C13 C 0.4438(5) 0.4796(5) 0.1914(3) 0.0274(15) Uani 1 1 d .
H13 H 0.4697 0.4627 0.1414 0.033 Uiso 1 1 calc R
C10 C 0.4838(5) 0.5826(4) 0.3315(3) 0.0205(13) Uani 1 1 d .
H10 H 0.5327 0.6369 0.3581 0.025 Uiso 1 1 calc R
C2 C 1.4764(5) 1.0004(5) 0.3701(4) 0.0286(15) Uani 1 1 d .
H2 H 1.4533 0.9938 0.4224 0.034 Uiso 1 1 calc R
C15 C 0.3227(5) 0.3984(5) 0.2872(4) 0.0314(15) Uani 1 1 d .
H15A H 0.2850 0.3323 0.2867 0.038 Uiso 1 1 calc R
H15B H 0.2629 0.4454 0.2682 0.038 Uiso 1 1 calc R
C1 C 1.4487(6) 0.9184(5) 0.3263(4) 0.0349(17) Uani 1 1 d .
H1 H 1.4106 0.8641 0.3528 0.042 Uiso 1 1 calc R
C14 C 0.4170(5) 0.3992(5) 0.2342(4) 0.0274(15) Uani 1 1 d .
H14 H 0.4267 0.3346 0.2096 0.033 Uiso 1 1 calc R
C16 C 0.3724(5) 0.4259(5) 0.3690(4) 0.0295(15) Uani 1 1 d .
H16A H 0.3107 0.4554 0.3944 0.035 Uiso 1 1 calc R
H16B H 0.3954 0.3655 0.3968 0.035 Uiso 1 1 calc R
C6 C 1.4366(6) 1.0282(5) 0.1894(4) 0.0340(16) Uani 1 1 d .
H6 H 1.3920 1.0456 0.1396 0.041 Uiso 1 1 calc R
C11 C 0.3852(5) 0.6165(4) 0.2746(4) 0.0289(15) Uani 1 1 d .
H11A H 0.3853 0.6890 0.2746 0.035 Uiso 1 1 calc R
H11B H 0.3106 0.5921 0.2901 0.035 Uiso 1 1 calc R
C12 C 0.3954(6) 0.5799(5) 0.1944(4) 0.0348(16) Uani 1 1 d .
H12A H 0.3176 0.5790 0.1644 0.042 Uiso 1 1 calc R
H12B H 0.4456 0.6268 0.1699 0.042 Uiso 1 1 calc R
C3 C 1.5781(6) 1.0712(5) 0.3669(5) 0.048(2) Uani 1 1 d .
H3A H 1.5696 1.1281 0.4001 0.057 Uiso 1 1 calc R
H3B H 1.6501 1.0385 0.3873 0.057 Uiso 1 1 calc R
C4 C 1.5899(6) 1.1070(6) 0.2887(4) 0.049(2) Uani 1 1 d .
H4A H 1.6454 1.0657 0.2665 0.059 Uiso 1 1 calc R
H4B H 1.6235 1.1747 0.2926 0.059 Uiso 1 1 calc R
C5 C 1.4768(6) 1.1069(5) 0.2344(4) 0.0365(16) Uiso 1 1 d .
H5 H 1.4566 1.1721 0.2120 0.044 Uiso 1 1 calc R
C8 C 1.5259(7) 0.8838(5) 0.2687(5) 0.050(2) Uani 1 1 d .
H8A H 1.6074 0.9040 0.2859 0.060 Uiso 1 1 calc R
H8B H 1.5209 0.8114 0.2652 0.060 Uiso 1 1 calc R
C7 C 1.4889(7) 0.9267(7) 0.1917(5) 0.063(3) Uani 1 1 d .
H7A H 1.4314 0.8807 0.1636 0.075 Uiso 1 1 calc R
H7B H 1.5573 0.9302 0.1636 0.075 Uiso 1 1 calc R
C11S C 0.3021(7) 0.2925(6) 0.0639(4) 0.049(2) Uani 1 1 d .
H11S H 0.2806 0.2432 0.0977 0.058 Uiso 1 1 calc R
C1S C 1.0941(7) 0.8991(6) 0.0179(4) 0.047(2) Uani 1 1 d .
H1S H 1.0436 0.9367 0.0435 0.056 Uiso 1 1 calc R
C8S C 0.3607(8) 0.4361(7) -0.0350(4) 0.052(2) Uani 1 1 d .
H8S H 0.3799 0.4860 -0.0691 0.063 Uiso 1 1 calc R
C7S C 0.4377(8) 0.3644(7) -0.0142(4) 0.054(2) Uani 1 1 d .
H7S H 0.5102 0.3649 -0.0335 0.065 Uiso 1 1 calc R
C10S C 0.2291(7) 0.3644(7) 0.0433(4) 0.052(2) Uani 1 1 d .
H10S H 0.1575 0.3659 0.0637 0.063 Uiso 1 1 calc R
C12S C 0.4094(7) 0.2891(6) 0.0365(4) 0.051(2) Uani 1 1 d .
H12S H 0.4614 0.2384 0.0510 0.061 Uiso 1 1 calc R
C2S C 1.2098(7) 0.8991(6) 0.0438(4) 0.048(2) Uani 1 1 d .
H2S H 1.2395 0.9373 0.0871 0.058 Uiso 1 1 calc R
C9S C 0.2558(7) 0.4363(7) -0.0070(5) 0.054(2) Uani 1 1 d .
H9S H 0.2020 0.4856 -0.0221 0.065 Uiso 1 1 calc R
C5S C 1.1271(10) 0.7882(8) -0.0814(5) 0.073(3) Uani 1 1 d .
H5S H 1.0991 0.7490 -0.1245 0.088 Uiso 1 1 calc R
C3S C 1.2817(8) 0.8455(9) 0.0085(5) 0.073(3) Uani 1 1 d .
H3S H 1.3618 0.8461 0.0275 0.088 Uiso 1 1 calc R
C4S C 1.2422(10) 0.7904(8) -0.0536(6) 0.080(3) Uani 1 1 d .
H4S H 1.2947 0.7533 -0.0779 0.096 Uiso 1 1 calc R
C6S C 1.0506(8) 0.8442(7) -0.0456(5) 0.061(3) Uani 1 1 d .
H6S H 0.9706 0.8445 -0.0645 0.073 Uiso 1 1 calc R

loop_
_atom_site_aniso_label
_atom_site_aniso_U_11
_atom_site_aniso_U_22
_atom_site_aniso_U_33
_atom_site_aniso_U_23
_atom_site_aniso_U_13
_atom_site_aniso_U_12
Rh2 0.0108(2) 0.0120(2) 0.0228(3) -0.00160(18) 0.00171(18) -0.00344(17)
Rh1 0.0148(2) 0.0108(2) 0.0273(3) -0.00082(19) 0.00724(19) -0.00488(17)
Br2 0.0245(3) 0.0203(3) 0.0317(4) -0.0071(3) 0.0057(3) -0.0016(2)
Br1 0.0270(3) 0.0216(3) 0.0324(4) 0.0076(3) 0.0033(3) -0.0028(3)
C47 0.010(3) 0.013(3) 0.020(3) 0.000(2) 0.004(2) 0.001(2)
C27 0.004(3) 0.012(3) 0.027(3) 0.000(2) 0.000(2) 0.000(2)
N6 0.011(2) 0.015(3) 0.025(3) -0.005(2) 0.0035(19) 0.0005(19)
N2 0.013(2) 0.010(2) 0.024(3) 0.003(2) 0.0036(19) 0.0007(18)
C22 0.012(3) 0.012(3) 0.029(3) 0.003(2) 0.002(2) 0.002(2)
C42 0.007(3) 0.014(3) 0.031(3) 0.002(2) 0.011(2) 0.000(2)
C50 0.005(3) 0.009(3) 0.026(3) -0.003(2) 0.002(2) -0.002(2)
N1 0.012(2) 0.008(2) 0.028(3) 0.003(2) 0.002(2) -0.0042(18)
C53 0.010(3) 0.009(3) 0.026(3) -0.003(2) 0.007(2) -0.003(2)
N7 0.013(2) 0.012(2) 0.019(2) 0.0007(19) 0.0012(19) -0.0024(19)
N8 0.011(2) 0.011(2) 0.023(3) 0.000(2) 0.0010(19) -0.0012(18)
N5 0.015(2) 0.009(2) 0.028(3) -0.003(2) 0.009(2) -0.0039(19)
N4 0.011(2) 0.007(2) 0.025(3) 0.0029(19) 0.0015(19) -0.0044(18)
C43 0.021(3) 0.012(3) 0.035(4) 0.005(3) 0.010(3) -0.004(2)
N3 0.015(2) 0.009(2) 0.022(3) -0.0002(19) 0.0019(19) -0.0036(18)
C33 0.010(3) 0.013(3) 0.027(3) 0.003(2) -0.003(2) 0.000(2)
C34 0.020(3) 0.009(3) 0.026(3) -0.002(2) 0.004(2) -0.009(2)
C30 0.007(3) 0.011(3) 0.028(3) 0.000(2) -0.001(2) -0.002(2)
C41 0.022(3) 0.010(3) 0.039(4) 0.004(3) 0.009(3) -0.001(2)
C23 0.022(3) 0.010(3) 0.033(3) -0.007(3) -0.001(3) -0.005(2)
C51 0.011(3) 0.018(3) 0.020(3) 0.000(2) 0.001(2) -0.003(2)
C28 0.024(3) 0.018(3) 0.022(3) 0.004(3) 0.003(3) -0.005(2)
C46 0.009(3) 0.011(3) 0.031(3) 0.001(2) 0.003(2) -0.003(2)
C52 0.014(3) 0.014(3) 0.018(3) 0.000(2) 0.000(2) 0.000(2)
C31 0.018(3) 0.010(3) 0.023(3) 0.004(2) 0.008(2) 0.001(2)
C26 0.009(3) 0.010(3) 0.032(3) 0.001(2) -0.002(2) -0.003(2)
C49 0.014(3) 0.009(3) 0.024(3) -0.002(2) 0.004(2) -0.006(2)
C48 0.016(3) 0.017(3) 0.023(3) -0.007(2) 0.004(2) -0.004(2)
C29 0.025(3) 0.009(3) 0.025(3) 0.005(2) 0.002(3) -0.007(2)
C24 0.016(3) 0.021(3) 0.024(3) 0.002(3) 0.005(2) 0.000(2)
C21 0.019(3) 0.014(3) 0.032(3) 0.004(3) 0.002(3) -0.003(2)
C32 0.014(3) 0.018(3) 0.020(3) 0.002(2) 0.006(2) -0.002(2)
C55 0.033(4) 0.012(3) 0.031(3) 0.000(3) 0.008(3) -0.003(3)
C44 0.018(3) 0.016(3) 0.020(3) 0.002(2) 0.003(2) -0.002(2)
C45 0.041(4) 0.022(3) 0.031(4) 0.004(3) 0.005(3) -0.009(3)
C56 0.026(3) 0.014(3) 0.034(4) 0.005(3) 0.002(3) -0.007(3)
C36 0.022(3) 0.011(3) 0.041(4) 0.000(3) 0.004(3) 0.000(2)
C35 0.024(3) 0.019(3) 0.040(4) 0.000(3) 0.001(3) -0.008(3)
C25 0.038(4) 0.020(3) 0.025(3) 0.002(3) -0.005(3) -0.008(3)
C9 0.014(3) 0.022(3) 0.030(3) -0.006(3) 0.006(2) 0.000(2)
C13 0.017(3) 0.043(4) 0.020(3) -0.007(3) -0.006(2) -0.005(3)
C10 0.023(3) 0.012(3) 0.026(3) -0.006(2) 0.004(3) 0.000(2)
C2 0.017(3) 0.026(4) 0.043(4) 0.014(3) 0.002(3) -0.001(3)
C15 0.020(3) 0.023(3) 0.052(4) -0.004(3) 0.007(3) -0.012(3)
C1 0.028(4) 0.018(3) 0.063(5) 0.014(3) 0.025(3) 0.006(3)
C14 0.014(3) 0.028(4) 0.038(4) -0.012(3) -0.003(3) -0.008(3)
C16 0.024(3) 0.020(3) 0.047(4) -0.001(3) 0.012(3) 0.001(3)
C6 0.028(4) 0.049(4) 0.026(4) -0.001(3) 0.012(3) -0.011(3)
C11 0.015(3) 0.017(3) 0.054(4) 0.001(3) 0.001(3) 0.001(2)
C12 0.024(4) 0.041(4) 0.041(4) 0.008(3) 0.006(3) 0.004(3)
C3 0.022(4) 0.034(4) 0.083(6) 0.019(4) -0.007(4) -0.012(3)
C4 0.035(4) 0.053(5) 0.054(5) 0.003(4) -0.003(4) -0.029(4)
C8 0.042(5) 0.029(4) 0.083(6) 0.002(4) 0.029(4) 0.001(3)
C7 0.032(4) 0.102(7) 0.053(5) -0.048(5) -0.014(4) 0.035(5)
C11S 0.057(5) 0.060(6) 0.026(4) -0.002(4) 0.001(4) -0.029(5)
C1S 0.052(5) 0.050(5) 0.041(5) 0.021(4) 0.012(4) 0.005(4)
C8S 0.062(6) 0.056(6) 0.037(4) -0.008(4) 0.007(4) -0.034(5)
C7S 0.051(5) 0.074(6) 0.041(5) -0.026(4) 0.023(4) -0.032(5)
C10S 0.042(5) 0.074(6) 0.039(5) -0.015(4) 0.006(4) -0.028(5)
C12S 0.054(5) 0.056(5) 0.040(5) -0.012(4) -0.001(4) -0.012(4)
C2S 0.052(5) 0.049(5) 0.043(5) -0.005(4) 0.014(4) -0.024(4)
C9S 0.048(5) 0.062(6) 0.049(5) -0.012(4) 0.000(4) -0.021(4)
C5S 0.104(9) 0.069(7) 0.041(5) 0.001(5) -0.007(6) -0.019(6)
C3S 0.045(5) 0.120(9) 0.054(6) -0.020(6) 0.010(4) -0.003(6)
C4S 0.076(7) 0.092(8) 0.070(7) -0.035(6) 0.002(6) 0.020(6)
C6S 0.045(5) 0.080(7) 0.052(5) 0.040(5) -0.006(4) -0.023(5)

loop_
_atom_type_symbol
_atom_type_description
_atom_type_scat_dispersion_real
_atom_type_scat_dispersion_imag
_atom_type_scat_source
C C 0.0033 0.0016 'International Tables Vol C Tables 4.2.6.8 and 6.1.1.4'
H H 0.0000 0.0000 'International Tables Vol C Tables 4.2.6.8 and 6.1.1.4'
N N 0.0061 0.0033 'International Tables Vol C Tables 4.2.6.8 and 6.1.1.4'
Rh Rh -1.1178 0.9187 'International Tables Vol C Tables 4.2.6.8 and 6.1.1.4'
Br Br -0.2901 2.4595 'International Tables Vol C Tables 4.2.6.8 and 6.1.1.4'

loop_
_geom_angle_atom_site_label_1
_geom_angle_atom_site_label_2
_geom_angle_atom_site_label_3
_geom_angle
C53 Rh2 C9 87.1(2)
C53 Rh2 C10 92.1(2)
C9 Rh2 C10 38.8(2)
C53 Rh2 C14 160.1(2)
C9 Rh2 C14 82.1(2)
C10 Rh2 C14 89.9(2)
C53 Rh2 C13 162.9(2)
C9 Rh2 C13 97.5(2)
C10 Rh2 C13 81.6(2)
C14 Rh2 C13 36.6(2)
C53 Rh2 Br2 90.44(14)
C9 Rh2 Br2 155.08(17)
C10 Rh2 Br2 166.09(16)
C14 Rh2 Br2 92.30(17)
C13 Rh2 Br2 92.07(17)
C53 Rh2 H49 69.1
C9 Rh2 H49 133.9
C10 Rh2 H49 101.2
C14 Rh2 H49 129.7
C13 Rh2 H49 96.4
Br2 Rh2 H49 67.0
C33 Rh1 C2 87.8(2)
C33 Rh1 C1 91.9(2)
C2 Rh1 C1 37.9(3)
C33 Rh1 C5 158.8(2)
C2 Rh1 C5 81.3(2)
C1 Rh1 C5 90.6(3)
C33 Rh1 C6 164.7(2)
C2 Rh1 C6 95.7(3)
C1 Rh1 C6 82.0(3)
C5 Rh1 C6 36.1(2)
C33 Rh1 Br1 89.98(15)
C2 Rh1 Br1 157.15(18)
C1 Rh1 Br1 165.0(2)
C5 Rh1 Br1 93.02(19)
C6 Rh1 Br1 92.37(19)
C33 Rh1 H29 68.4
C2 Rh1 H29 131.7
C1 Rh1 H29 99.5
C5 Rh1 H29 131.9
C6 Rh1 H29 98.7
Br1 Rh1 H29 67.5
N6 C47 N5 114.2(5)
N6 C47 C46 122.6(5)
N5 C47 C46 123.2(5)
N1 C27 N2 113.5(5)
N1 C27 C26 123.1(5)
N2 C27 C26 123.4(5)
C50 N6 C47 117.1(5)
C30 N2 C27 115.7(5)
N1 C22 C23 123.9(5)
N1 C22 C21 117.8(5)
C23 C22 C21 118.3(5)
N5 C42 C43 123.7(5)
N5 C42 C41 118.1(5)
C43 C42 C41 118.2(5)
N6 C50 C49 125.1(5)
N6 C50 N7 115.8(5)
C49 C50 N7 119.0(5)
C22 N1 C27 116.3(5)
N8 C53 N7 104.0(4)
N8 C53 Rh2 125.9(4)
N7 C53 Rh2 129.5(4)
C53 N7 C51 110.3(4)
C53 N7 C50 125.9(4)
C51 N7 C50 123.7(4)
C53 N8 C52 112.1(4)
C53 N8 C54 123.0(4)
C52 N8 C54 124.4(4)
C42 N5 C47 117.2(5)
C33 N4 C32 111.8(4)
C33 N4 C34 123.2(4)
C32 N4 C34 124.7(5)
C44 C43 C42 119.9(5)
C33 N3 C31 111.2(4)
C33 N3 C30 124.7(5)
C31 N3 C30 124.0(4)
N4 C33 N3 103.2(4)
N4 C33 Rh1 124.9(4)
N3 C33 Rh1 131.4(4)
N4 C34 C35 111.2(5)
N4 C34 C36 109.2(4)
C35 C34 C36 112.5(5)
N2 C30 C29 125.1(5)
N2 C30 N3 114.6(5)
C29 C30 N3 120.1(5)
C24 C23 C22 120.5(5)
C52 C51 N7 106.7(5)
C29 C28 C26 120.1(5)
C48 C46 C47 117.6(5)
C48 C46 C44 123.8(5)
C47 C46 C44 118.6(5)
N8 C54 C55 109.0(4)
N8 C54 C56 111.2(4)
C55 C54 C56 112.8(5)
C51 C52 N8 106.8(5)
C32 C31 N3 106.4(5)
C27 C26 C24 119.5(5)
C27 C26 C28 117.1(5)
C24 C26 C28 123.4(5)
C48 C49 C50 117.1(5)
C49 C48 C46 120.5(5)
C28 C29 C30 118.4(5)
C23 C24 C26 116.7(5)
C23 C24 C25 121.8(5)
C26 C24 C25 121.5(5)
C31 C32 N4 107.4(5)
C43 C44 C46 117.4(5)
C43 C44 C45 122.0(5)
C46 C44 C45 120.6(5)
C10 C9 C16 125.3(5)
C10 C9 Rh2 72.2(3)
C16 C9 Rh2 110.6(4)
C14 C13 C12 126.6(6)
C14 C13 Rh2 71.6(3)
C12 C13 Rh2 107.0(4)
C9 C10 C11 122.9(5)
C9 C10 Rh2 69.0(3)
C11 C10 Rh2 113.6(4)
C1 C2 C3 127.2(6)
C1 C2 Rh1 71.7(4)
C3 C2 Rh1 112.0(4)
C14 C15 C16 111.7(5)
C2 C1 C8 122.0(6)
C2 C1 Rh1 70.5(4)
C8 C1 Rh1 114.9(5)
C13 C14 C15 123.5(6)
C13 C14 Rh2 71.8(3)
C15 C14 Rh2 111.2(4)
C9 C16 C15 114.0(5)
C5 C6 C7 126.0(6)
C5 C6 Rh1 71.8(4)
C7 C6 Rh1 105.2(5)
C10 C11 C12 111.7(5)
C13 C12 C11 114.3(5)
C4 C3 C2 113.5(6)
C3 C4 C5 114.9(6)
C6 C5 C4 123.2(7)
C6 C5 Rh1 72.1(4)
C4 C5 Rh1 110.0(5)
C7 C8 C1 110.5(6)
C8 C7 C6 117.3(6)
C10S C11S C12S 120.9(8)
C2S C1S C6S 119.9(8)
C7S C8S C9S 120.3(8)
C8S C7S C12S 120.2(8)
C11S C10S C9S 121.5(8)
C11S C12S C7S 117.5(8)
C3S C2S C1S 120.5(8)
C8S C9S C10S 119.5(9)
C4S C5S C6S 119.4(9)
C2S C3S C4S 121.3(9)
C3S C4S C5S 120.2(9)
C1S C6S C5S 118.7(8)

loop_
_geom_bond_atom_site_label_1
_geom_bond_atom_site_label_2
_geom_bond_distance
Rh2 C53 2.025(5)
Rh2 C9 2.092(6)
Rh2 C10 2.132(5)
Rh2 C14 2.204(6)
Rh2 C13 2.206(6)
Rh2 Br2 2.5146(8)
Rh2 H49 2.6949
Rh1 C33 2.016(6)
Rh1 C2 2.103(6)
Rh1 C1 2.118(6)
Rh1 C5 2.211(7)
Rh1 C6 2.216(6)
Rh1 Br1 2.5123(8)
Rh1 H29 2.7304
C47 N6 1.368(7)
C47 N5 1.371(7)
C47 C46 1.404(8)
C27 N1 1.375(7)
C27 N2 1.382(7)
C27 C26 1.394(8)
N6 C50 1.309(7)
N2 C30 1.327(7)
C22 N1 1.320(7)
C22 C23 1.408(8)
C22 C21 1.507(8)
C42 N5 1.324(7)
C42 C43 1.416(8)
C42 C41 1.493(8)
C50 C49 1.411(8)
C50 N7 1.424(7)
C53 N8 1.346(7)
C53 N7 1.378(7)
N7 C51 1.397(7)
N8 C52 1.382(7)
N8 C54 1.484(7)
N4 C33 1.360(7)
N4 C32 1.393(7)
N4 C34 1.478(7)
C43 C44 1.381(8)
N3 C33 1.385(7)
N3 C31 1.400(7)
N3 C30 1.429(7)
C34 C35 1.506(8)
C34 C36 1.513(8)
C30 C29 1.394(8)
C23 C24 1.371(8)
C51 C52 1.345(8)
C28 C29 1.351(8)
C28 C26 1.417(8)
C46 C48 1.402(8)
C46 C44 1.428(8)
C54 C55 1.499(8)
C54 C56 1.511(8)
C31 C32 1.340(8)
C26 C24 1.414(8)
C49 C48 1.366(8)
C24 C25 1.502(8)
C44 C45 1.485(8)
C9 C10 1.403(8)
C9 C16 1.519(8)
C13 C14 1.385(9)
C13 C12 1.502(9)
C10 C11 1.515(8)
C2 C1 1.369(10)
C2 C3 1.511(9)
C15 C14 1.532(9)
C15 C16 1.534(9)
C1 C8 1.527(10)
C6 C5 1.372(9)
C6 C7 1.531(11)
C11 C12 1.528(9)
C3 C4 1.491(11)
C4 C5 1.530(10)
C8 C7 1.504(12)
C11S C10S 1.342(12)
C11S C12S 1.398(11)
C1S C2S 1.368(11)
C1S C6S 1.384(12)
C8S C7S 1.370(12)
C8S C9S 1.376(11)
C7S C12S 1.423(12)
C10S C9S 1.380(12)
C2S C3S 1.341(12)
C5S C4S 1.368(14)
C5S C6S 1.403(14)
C3S C4S 1.357(13)
